data_7056122
loop_
_publ_author_name
'Shit, Madhusudan'
'Bera, Sachinath'
'Maity, Suvendu'
'Weyhermueller, Thomas'
'Ghosh, Prasanta'

_publ_section_title
;
 Coordination of o-benzosemiquinonate, o-iminobenzosemiquinonate and
 aldimine anion radicals to oxidovanadium(IV)
;
_journal_name_full 'New J. Chem.'
_journal_paper_doi 10.1039/C7NJ00186J
_journal_year 2017
_chemical_formula_moiety 'C30 H31 N2 O4 V'
_chemical_formula_sum 'C30 H31 N2 O4 V'
_chemical_formula_weight 534.51
_chemical_name_systematic
;
 ?
;
_space_group_crystal_system monoclinic
_space_group_IT_number 14
_space_group_name_Hall '-P 2ybc'
_space_group_name_H-M_alt 'P 1 21/c 1'
_symmetry_space_group_name_Hall '-P 2ybc'
_symmetry_space_group_name_H-M 'P 1 21/c 1'
_atom_sites_solution_hydrogens geom
_audit_block_code WGT-PG-500-07
_audit_creation_date 2011-02-17
_audit_creation_method SHELXL-2013
_audit_update_record
;
2017-04-19 deposited with the CCDC.
2017-04-26 downloaded from the CCDC.
;
_cell_angle_alpha 90
_cell_angle_beta 106.744(6)
_cell_angle_gamma 90
_cell_formula_units_Z 4
_cell_length_a 15.194(2)
_cell_length_b 19.427(2)
_cell_length_c 9.3109(5)
_cell_measurement_reflns_used 88604
_cell_measurement_temperature 100(2)
_cell_measurement_theta_max 33.0998
_cell_measurement_theta_min 2.7947
_cell_volume 2631.8(5)
_computing_cell_refinement 'DENZO (Bruker AXS, 2006)'
_computing_data_collection 'DATCOL (Bruker AXS, 2006)'
_computing_data_reduction 'DENZO (Bruker AXS, 2006)'
_computing_molecular_graphics 'XP, Version 5.03, Siemens 1994)'
_computing_publication_material 'XCIF, Version 6.12, Bruker Nonius 2001'
_computing_structure_refinement 'SHELXL-2013 (Sheldrick, 2013)'
_computing_structure_solution 'SHELXS-2013 (Sheldrick, 2013)'
_diffrn_ambient_temperature 100(2)
_diffrn_detector_area_resol_mean 18.02
_diffrn_measured_fraction_theta_full 0.997
_diffrn_measured_fraction_theta_max 0.998
_diffrn_measurement_device_type 'Bruker AXS Enraf-Nonius KappaCCD'
_diffrn_measurement_method 'CCD \f- and \w-scans'
_diffrn_radiation_monochromator graphite
_diffrn_radiation_source '0.2 x 2mm^2^ focus rotating anode'
_diffrn_radiation_type MoK\a
_diffrn_radiation_wavelength 0.71073
_diffrn_reflns_av_R_equivalents 0.0413
_diffrn_reflns_av_unetI/netI 0.0226
_diffrn_reflns_Laue_measured_fraction_full 0.997
_diffrn_reflns_Laue_measured_fraction_max 0.998
_diffrn_reflns_limit_h_max 23
_diffrn_reflns_limit_h_min -23
_diffrn_reflns_limit_k_max 29
_diffrn_reflns_limit_k_min -29
_diffrn_reflns_limit_l_max 14
_diffrn_reflns_limit_l_min -14
_diffrn_reflns_number 82107
_diffrn_reflns_point_group_measured_fraction_full 0.997
_diffrn_reflns_point_group_measured_fraction_max 0.998
_diffrn_reflns_theta_full 25.242
_diffrn_reflns_theta_max 33.172
_diffrn_reflns_theta_min 2.800
_exptl_absorpt_coefficient_mu 0.415
_exptl_absorpt_correction_T_max 0.93894
_exptl_absorpt_correction_T_min 0.90851
_exptl_absorpt_correction_type gaussian
_exptl_absorpt_process_details 'SADABS (Bruker AXS, 2008)'
_exptl_crystal_colour green
_exptl_crystal_density_diffrn 1.349
_exptl_crystal_description block
_exptl_crystal_F_000 1120
_exptl_crystal_size_max 0.250
_exptl_crystal_size_mid 0.180
_exptl_crystal_size_min 0.180
_refine_diff_density_max 0.429
_refine_diff_density_min -0.398
_refine_diff_density_rms 0.054
_refine_ls_extinction_method none
_refine_ls_goodness_of_fit_ref 1.052
_refine_ls_hydrogen_treatment constr
_refine_ls_matrix_type full
_refine_ls_number_parameters 340
_refine_ls_number_reflns 10053
_refine_ls_number_restraints 0
_refine_ls_restrained_S_all 1.052
_refine_ls_R_factor_all 0.0437
_refine_ls_R_factor_gt 0.0336
_refine_ls_shift/su_max 0.001
_refine_ls_shift/su_mean 0.000
_refine_ls_structure_factor_coef Fsqd
_refine_ls_weighting_details
;
 w=1/[\s^2^(Fo^2^)+(0.0395P)^2^+1.1056P]
 where P=(Fo^2^+2Fc^2^)/3
;
_refine_ls_weighting_scheme calc
_refine_ls_wR_factor_gt 0.0842
_refine_ls_wR_factor_ref 0.0908
_reflns_Friedel_coverage 0.000
_reflns_number_gt 8523
_reflns_number_total 10053
_reflns_threshold_expression 'I > 2\s(I)'
_cod_data_source_file c7nj00186j2.cif
_cod_data_source_block 7257
_cod_depositor_comments
;
The following automatic conversions were performed:

'_exptl_absorpt_correction_type' value 'Gaussian' changed to
'gaussian' according to
/home/data/users/saulius/crontab/automatic-downloads/rss-feeds/RSC/lib/dictionaries/cif_core.dic
dictionary named 'cif_core.dic' version 2.4.2 from 2011-04-26.

Automatic conversion script
Id: cif_fix_values 4973 2017-02-22 13:04:09Z antanas 
;
_cod_database_code 7056122
_shelx_space_group_comment
;
The symmetry employed for this shelxl refinement is uniquely defined
by the following loop, which should always be used as a source of
symmetry information in preference to the above space-group names.
They are only intended as comments.
;
_shelx_estimated_absorpt_t_min 0.903
_shelx_estimated_absorpt_t_max 0.929
_shelxl_version_number 2013-2

loop_
_space_group_symop_operation_xyz
'x, y, z'
'-x, y+1/2, -z+1/2'
'-x, -y, -z'
'x, -y-1/2, z-1/2'

loop_
_atom_site_label
_atom_site_type_symbol
_atom_site_fract_x
_atom_site_fract_y
_atom_site_fract_z
_atom_site_U_iso_or_equiv
_atom_site_adp_type
_atom_site_occupancy
_atom_site_site_symmetry_order
_atom_site_calc_flag
_atom_site_refinement_flags_posn
_atom_site_refinement_flags_adp
V1 V 0.36583(2) 0.38932(2) 0.56681(2) 0.01418(4) Uani 1 1 d . .
O40 O 0.43438(5) 0.37804(4) 0.46350(8) 0.01793(13) Uani 1 1 d . .
O1 O 0.26515(5) 0.33093(4) 0.46176(9) 0.01983(14) Uani 1 1 d . .
C2 C 0.24319(6) 0.26676(5) 0.47771(11) 0.01673(16) Uani 1 1 d . .
C3 C 0.16987(7) 0.23631(5) 0.36535(12) 0.02123(18) Uani 1 1 d . .
H3 H 0.1399 0.2619 0.2780 0.025 Uiso 1 1 calc R U
C4 C 0.14161(7) 0.17000(5) 0.38151(13) 0.02314(19) Uani 1 1 d . .
H4 H 0.0926 0.1505 0.3048 0.028 Uiso 1 1 calc R U
C5 C 0.18421(8) 0.13075(5) 0.50989(13) 0.02232(19) Uani 1 1 d . .
H5 H 0.1631 0.0856 0.5211 0.027 Uiso 1 1 calc R U
C6 C 0.25671(7) 0.15864(5) 0.61883(12) 0.01972(17) Uani 1 1 d . .
H6 H 0.2859 0.1321 0.7051 0.024 Uiso 1 1 calc R U
C7 C 0.28876(6) 0.22634(5) 0.60477(11) 0.01671(16) Uani 1 1 d . .
C8 C 0.36432(7) 0.25124(5) 0.72394(11) 0.01711(16) Uani 1 1 d . .
H8 H 0.3876 0.2213 0.8068 0.021 Uiso 1 1 calc R U
N9 N 0.40452(5) 0.31127(4) 0.72994(9) 0.01589(14) Uani 1 1 d . .
C10 C 0.47820(7) 0.32898(5) 0.85889(11) 0.01723(16) Uani 1 1 d . .
C11 C 0.51995(8) 0.28657(5) 0.97880(13) 0.0235(2) Uani 1 1 d . .
H11 H 0.4993 0.2405 0.9811 0.028 Uiso 1 1 calc R U
C12 C 0.59349(8) 0.31185(6) 1.09808(13) 0.0271(2) Uani 1 1 d . .
H12 H 0.6214 0.2822 1.1796 0.033 Uiso 1 1 calc R U
C13 C 0.62573(8) 0.37807(6) 1.09941(13) 0.0239(2) Uani 1 1 d . .
H13 H 0.6752 0.3937 1.1807 0.029 Uiso 1 1 calc R U
C14 C 0.58442(7) 0.42282(5) 0.97832(12) 0.01876(17) Uani 1 1 d . .
C15 C 0.61181(7) 0.49249(5) 0.97023(12) 0.02096(18) Uani 1 1 d . .
H15 H 0.6603 0.5116 1.0486 0.025 Uiso 1 1 calc R U
C16 C 0.56759(7) 0.53166(5) 0.84830(12) 0.02161(19) Uani 1 1 d . .
H16 H 0.5854 0.5781 0.8414 0.026 Uiso 1 1 calc R U
C17 C 0.49558(7) 0.50260(5) 0.73324(12) 0.01951(17) Uani 1 1 d . .
H17 H 0.4661 0.5301 0.6487 0.023 Uiso 1 1 calc R U
N18 N 0.46752(6) 0.43819(4) 0.73869(10) 0.01627(14) Uani 1 1 d . .
C19 C 0.51062(6) 0.39776(5) 0.85928(11) 0.01631(16) Uani 1 1 d . .
O21 O 0.31443(5) 0.47358(3) 0.47166(8) 0.01667(13) Uani 1 1 d . .
C22 C 0.25443(6) 0.50790(5) 0.52173(11) 0.01670(16) Uani 1 1 d . .
C23 C 0.21193(7) 0.57100(5) 0.45944(12) 0.01890(17) Uani 1 1 d . .
C24 C 0.14740(7) 0.59761(5) 0.52387(13) 0.02113(18) Uani 1 1 d . .
H24 H 0.1182 0.6397 0.4854 0.025 Uiso 1 1 calc R U
C25 C 0.12210(7) 0.56564(5) 0.64443(12) 0.01931(17) Uani 1 1 d . .
C26 C 0.16753(7) 0.50675(5) 0.70898(12) 0.01906(17) Uani 1 1 d . .
H26 H 0.1541 0.4864 0.7930 0.023 Uiso 1 1 calc R U
C27 C 0.23455(6) 0.47685(5) 0.64873(11) 0.01718(16) Uani 1 1 d . .
O28 O 0.28039(5) 0.42169(4) 0.69969(9) 0.01976(14) Uani 1 1 d . .
C29 C 0.23626(7) 0.60504(5) 0.32760(13) 0.02278(19) Uani 1 1 d . .
C30 C 0.34002(8) 0.62105(6) 0.37277(15) 0.0266(2) Uani 1 1 d . .
H30A H 0.3560 0.6504 0.4621 0.040 Uiso 1 1 calc R U
H30B H 0.3551 0.6449 0.2902 0.040 Uiso 1 1 calc R U
H30C H 0.3749 0.5780 0.3948 0.040 Uiso 1 1 calc R U
C31 C 0.21109(8) 0.55609(6) 0.19144(14) 0.0276(2) Uani 1 1 d . .
H31A H 0.2447 0.5127 0.2183 0.041 Uiso 1 1 calc R U
H31B H 0.2277 0.5775 0.1076 0.041 Uiso 1 1 calc R U
H31C H 0.1449 0.5469 0.1620 0.041 Uiso 1 1 calc R U
C32 C 0.18418(10) 0.67293(6) 0.28065(17) 0.0348(3) Uani 1 1 d . .
H32A H 0.1179 0.6640 0.2499 0.052 Uiso 1 1 calc R U
H32B H 0.2019 0.6931 0.1966 0.052 Uiso 1 1 calc R U
H32C H 0.1995 0.7050 0.3655 0.052 Uiso 1 1 calc R U
C33 C 0.04498(7) 0.59796(5) 0.69796(13) 0.02263(19) Uani 1 1 d . .
C34 C 0.08135(8) 0.66320(6) 0.78800(15) 0.0293(2) Uani 1 1 d . .
H34A H 0.0323 0.6841 0.8226 0.044 Uiso 1 1 calc R U
H34B H 0.1018 0.6960 0.7242 0.044 Uiso 1 1 calc R U
H34C H 0.1332 0.6513 0.8748 0.044 Uiso 1 1 calc R U
C35 C -0.03643(8) 0.61726(9) 0.56182(17) 0.0433(4) Uani 1 1 d . .
H35A H -0.0530 0.5776 0.4943 0.065 Uiso 1 1 calc R U
H35B H -0.0189 0.6559 0.5083 0.065 Uiso 1 1 calc R U
H35C H -0.0892 0.6305 0.5963 0.065 Uiso 1 1 calc R U
C36 C 0.00973(11) 0.54849(7) 0.7970(2) 0.0459(4) Uani 1 1 d . .
H36A H 0.0597 0.5377 0.8874 0.069 Uiso 1 1 calc R U
H36B H -0.0120 0.5060 0.7413 0.069 Uiso 1 1 calc R U
H36C H -0.0410 0.5701 0.8256 0.069 Uiso 1 1 calc R U

loop_
_atom_site_aniso_label
_atom_site_aniso_U_11
_atom_site_aniso_U_22
_atom_site_aniso_U_33
_atom_site_aniso_U_23
_atom_site_aniso_U_13
_atom_site_aniso_U_12
V1 0.01484(7) 0.00995(6) 0.01837(7) 0.00115(5) 0.00579(5) 0.00116(5)
O40 0.0193(3) 0.0143(3) 0.0210(3) -0.0007(2) 0.0071(3) 0.0010(2)
O1 0.0185(3) 0.0142(3) 0.0248(3) 0.0036(3) 0.0029(3) -0.0021(2)
C2 0.0157(4) 0.0136(4) 0.0217(4) 0.0010(3) 0.0066(3) 0.0005(3)
C3 0.0186(4) 0.0187(4) 0.0243(5) 0.0018(4) 0.0030(4) -0.0014(3)
C4 0.0216(4) 0.0195(4) 0.0266(5) -0.0019(4) 0.0041(4) -0.0038(3)
C5 0.0249(5) 0.0158(4) 0.0266(5) -0.0012(4) 0.0079(4) -0.0038(3)
C6 0.0233(4) 0.0139(4) 0.0225(4) 0.0006(3) 0.0074(4) -0.0005(3)
C7 0.0173(4) 0.0134(4) 0.0200(4) -0.0002(3) 0.0063(3) 0.0002(3)
C8 0.0189(4) 0.0126(4) 0.0203(4) 0.0011(3) 0.0065(3) 0.0007(3)
N9 0.0158(3) 0.0123(3) 0.0197(4) 0.0008(3) 0.0055(3) 0.0007(3)
C10 0.0168(4) 0.0142(4) 0.0208(4) 0.0000(3) 0.0055(3) 0.0005(3)
C11 0.0239(5) 0.0167(4) 0.0266(5) 0.0035(4) 0.0018(4) -0.0010(3)
C12 0.0273(5) 0.0217(5) 0.0267(5) 0.0041(4) -0.0014(4) -0.0004(4)
C13 0.0221(5) 0.0215(4) 0.0243(5) -0.0006(4) 0.0007(4) -0.0008(4)
C14 0.0173(4) 0.0176(4) 0.0219(4) -0.0015(3) 0.0066(3) -0.0003(3)
C15 0.0193(4) 0.0187(4) 0.0255(5) -0.0044(4) 0.0075(4) -0.0032(3)
C16 0.0228(4) 0.0159(4) 0.0273(5) -0.0024(3) 0.0092(4) -0.0040(3)
C17 0.0219(4) 0.0138(4) 0.0243(5) 0.0001(3) 0.0089(4) -0.0011(3)
N18 0.0170(3) 0.0125(3) 0.0206(4) -0.0002(3) 0.0076(3) 0.0007(3)
C19 0.0161(4) 0.0145(4) 0.0194(4) -0.0004(3) 0.0068(3) 0.0006(3)
O21 0.0163(3) 0.0117(3) 0.0229(3) 0.0015(2) 0.0071(2) 0.0020(2)
C22 0.0150(4) 0.0121(4) 0.0238(4) -0.0002(3) 0.0068(3) 0.0005(3)
C23 0.0166(4) 0.0125(4) 0.0276(5) 0.0015(3) 0.0064(3) 0.0015(3)
C24 0.0172(4) 0.0147(4) 0.0313(5) 0.0001(4) 0.0067(4) 0.0030(3)
C25 0.0139(4) 0.0163(4) 0.0279(5) -0.0055(3) 0.0063(3) -0.0013(3)
C26 0.0163(4) 0.0170(4) 0.0252(5) -0.0023(3) 0.0081(3) -0.0007(3)
C27 0.0145(4) 0.0145(4) 0.0227(4) -0.0003(3) 0.0057(3) -0.0004(3)
O28 0.0200(3) 0.0164(3) 0.0249(3) 0.0037(3) 0.0096(3) 0.0039(2)
C29 0.0220(4) 0.0158(4) 0.0322(5) 0.0070(4) 0.0106(4) 0.0049(3)
C30 0.0247(5) 0.0179(4) 0.0403(6) 0.0051(4) 0.0145(5) -0.0009(4)
C31 0.0282(5) 0.0277(5) 0.0276(5) 0.0059(4) 0.0091(4) 0.0025(4)
C32 0.0377(6) 0.0234(5) 0.0483(7) 0.0160(5) 0.0206(6) 0.0137(5)
C33 0.0159(4) 0.0203(4) 0.0321(5) -0.0089(4) 0.0075(4) -0.0002(3)
C34 0.0255(5) 0.0262(5) 0.0350(6) -0.0139(5) 0.0067(4) -0.0012(4)
C35 0.0176(5) 0.0661(10) 0.0400(7) -0.0264(7) -0.0015(5) 0.0124(5)
C36 0.0427(8) 0.0299(6) 0.0832(12) 0.0002(7) 0.0468(8) 0.0022(5)

loop_
_atom_type_symbol
_atom_type_description
_atom_type_scat_dispersion_real
_atom_type_scat_dispersion_imag
_atom_type_scat_source
C C 0.0033 0.0016 'International Tables Vol C Tables 4.2.6.8 and 6.1.1.4'
H H 0.0000 0.0000 'International Tables Vol C Tables 4.2.6.8 and 6.1.1.4'
N N 0.0061 0.0033 'International Tables Vol C Tables 4.2.6.8 and 6.1.1.4'
O O 0.0106 0.0060 'International Tables Vol C Tables 4.2.6.8 and 6.1.1.4'
V V 0.3005 0.5294 'International Tables Vol C Tables 4.2.6.8 and 6.1.1.4'

loop_
_geom_angle_atom_site_label_1
_geom_angle_atom_site_label_2
_geom_angle_atom_site_label_3
_geom_angle
O40 V1 O21 94.98(3)
O40 V1 O1 99.82(4)
O21 V1 O1 96.30(3)
O40 V1 N18 93.19(4)
O21 V1 N18 94.49(3)
O1 V1 N18 162.27(3)
O40 V1 N9 103.69(3)
O21 V1 N9 160.00(3)
O1 V1 N9 87.60(3)
N18 V1 N9 77.59(3)
O40 V1 O28 170.56(3)
O21 V1 O28 77.35(3)
O1 V1 O28 86.63(3)
N18 V1 O28 82.06(3)
N9 V1 O28 83.33(3)
C2 O1 V1 133.85(7)
O1 C2 C3 118.98(9)
O1 C2 C7 122.73(9)
C3 C2 C7 118.28(9)
C4 C3 C2 120.77(10)
C3 C4 C5 121.11(10)
C6 C5 C4 119.16(10)
C5 C6 C7 121.29(10)
C6 C7 C2 119.32(9)
C6 C7 C8 117.43(9)
C2 C7 C8 123.21(8)
N9 C8 C7 126.42(9)
C8 N9 C10 119.56(8)
C8 N9 V1 125.46(7)
C10 N9 V1 114.91(6)
C11 C10 C19 118.58(9)
C11 C10 N9 126.89(9)
C19 C10 N9 114.53(8)
C10 C11 C12 120.00(10)
C13 C12 C11 121.98(10)
C12 C13 C14 119.41(10)
C19 C14 C13 118.71(9)
C19 C14 C15 117.56(9)
C13 C14 C15 123.72(10)
C16 C15 C14 119.36(9)
C15 C16 C17 119.65(9)
N18 C17 C16 122.40(10)
C17 N18 C19 119.21(9)
C17 N18 V1 124.75(7)
C19 N18 V1 115.91(6)
N18 C19 C14 121.81(9)
N18 C19 C10 116.87(9)
C14 C19 C10 121.32(9)
C22 O21 V1 119.97(6)
O21 C22 C23 124.63(9)
O21 C22 C27 114.21(8)
C23 C22 C27 121.16(9)
C24 C23 C22 115.92(9)
C24 C23 C29 123.33(9)
C22 C23 C29 120.74(9)
C23 C24 C25 124.11(9)
C26 C25 C24 119.21(9)
C26 C25 C33 122.04(10)
C24 C25 C33 118.74(9)
C25 C26 C27 119.48(9)
O28 C27 C26 124.49(9)
O28 C27 C22 115.61(8)
C26 C27 C22 119.91(9)
C27 O28 V1 112.71(6)
C23 C29 C32 112.07(9)
C23 C29 C30 109.43(9)
C32 C29 C30 107.87(9)
C23 C29 C31 109.45(9)
C32 C29 C31 108.07(10)
C30 C29 C31 109.90(9)
C36 C33 C34 108.87(11)
C36 C33 C25 111.78(9)
C34 C33 C25 109.12(9)
C36 C33 C35 108.10(12)
C34 C33 C35 109.05(10)
C25 C33 C35 109.86(10)

loop_
_geom_bond_atom_site_label_1
_geom_bond_atom_site_label_2
_geom_bond_distance
V1 O40 1.6234(8)
V1 O21 1.9172(7)
V1 O1 1.9291(8)
V1 N18 2.1036(9)
V1 N9 2.1065(8)
V1 O28 2.1300(8)
O1 C2 1.3099(11)
C2 C3 1.4191(14)
C2 C7 1.4225(13)
C3 C4 1.3798(14)
C4 C5 1.4083(16)
C5 C6 1.3754(15)
C6 C7 1.4217(13)
C7 C8 1.4314(14)
C8 N9 1.3102(12)
N9 C10 1.4279(13)
C10 C11 1.3854(14)
C10 C19 1.4237(13)
C11 C12 1.4171(16)
C12 C13 1.3754(16)
C13 C14 1.4188(15)
C14 C19 1.4167(14)
C14 C15 1.4245(14)
C15 C16 1.3711(15)
C16 C17 1.4100(15)
C17 N18 1.3275(12)
N18 C19 1.3722(12)
O21 C22 1.3183(11)
C22 C23 1.4284(13)
C22 C27 1.4350(14)
C23 C24 1.3883(14)
C23 C29 1.5304(15)
C24 C25 1.4291(15)
C25 C26 1.3811(14)
C25 C33 1.5337(14)
C26 C27 1.4205(13)
C27 O28 1.2916(12)
C29 C32 1.5355(15)
C29 C30 1.5418(16)
C29 C31 1.5423(17)
C33 C36 1.5313(19)
C33 C34 1.5322(15)
C33 C35 1.5408(18)
